data_4332541
loop_
_publ_author_name
'Wu, Gang'
'Wang, Xiao-Feng'
'Okamura, Taka-aki'
'Sun, Wei-Yin'
'Ueyama, Norikazu'

_publ_section_title
;
 Syntheses, Structures, and Photoluminescence Properties of Metal(II)
 Halide Complexes with Pyridine-Containing Flexible Tripodal Ligands
;
_journal_issue 21
_journal_name_full 'Inorganic Chemistry'
_journal_page_first 8523
_journal_page_last 8532
_journal_paper_doi 10.1021/ic060493u
_journal_volume 45
_journal_year 2006
_chemical_formula_moiety 'C54 H56 Cl6 Cu3 N8 O8 '
_chemical_formula_sum 'C54 H56 Cl6 Cu3 N8 O8'
_chemical_formula_weight 1348.39
_chemical_name_systematic
; 
[Cu3(L2)2Cl6]-2DMF 
;
_space_group_IT_number 12
_symmetry_cell_setting monoclinic
_symmetry_Int_Tables_number 12
_symmetry_space_group_name_Hall '-C 2y'
_symmetry_space_group_name_H-M 'C 1 2/m 1'
_atom_sites_solution_hydrogens geom
_atom_sites_solution_primary direct
_atom_sites_solution_secondary difmap
_audit_creation_date 'Thu Feb 17 09:19:38 2005'
_audit_creation_method SHELXL-97
_cell_angle_alpha 90.00
_cell_angle_beta 108.314(15)
_cell_angle_gamma 90.00
_cell_formula_units_Z 2
_cell_length_a 23.799(12)
_cell_length_b 17.669(12)
_cell_length_c 7.973(4)
_cell_measurement_reflns_used 8247
_cell_measurement_temperature 200
_cell_measurement_theta_max 27.5
_cell_measurement_theta_min 3.3
_cell_volume 3183(3)
_computing_structure_refinement 'SHELXL-97 (Sheldrick, 1997)'
_computing_structure_solution 'SIR92 (Altomare et al., 1994)'
_diffrn_ambient_temperature 200
_diffrn_detector_area_resol_mean 10.00
_diffrn_measured_fraction_theta_full 0.993
_diffrn_measured_fraction_theta_max 0.993
_diffrn_measurement_device_type 'Rigaku RAXIS-RAPID Imaging Plate'
_diffrn_measurement_method \w
_diffrn_radiation_monochromator graphite
_diffrn_radiation_source 'fine-focus sealed tube'
_diffrn_radiation_type MoK\a
_diffrn_radiation_wavelength 0.71075
_diffrn_reflns_av_R_equivalents 0.0886
_diffrn_reflns_av_sigmaI/netI 0.0756
_diffrn_reflns_limit_h_max 30
_diffrn_reflns_limit_h_min -30
_diffrn_reflns_limit_k_max 22
_diffrn_reflns_limit_k_min -22
_diffrn_reflns_limit_l_max 10
_diffrn_reflns_limit_l_min -10
_diffrn_reflns_number 15947
_diffrn_reflns_theta_full 27.48
_diffrn_reflns_theta_max 27.48
_diffrn_reflns_theta_min 3.30
_exptl_absorpt_coefficient_mu 1.300
_exptl_absorpt_correction_T_max 0.878
_exptl_absorpt_correction_T_min 0.710
_exptl_absorpt_correction_type multi-scan
_exptl_absorpt_process_details '(Higashi, 1995)'
_exptl_crystal_colour blue
_exptl_crystal_density_diffrn 1.407
_exptl_crystal_density_method 'not measured'
_exptl_crystal_description block
_exptl_crystal_F_000 1378
_exptl_crystal_size_max 0.250
_exptl_crystal_size_mid 0.250
_exptl_crystal_size_min 0.100
_refine_diff_density_max 0.801
_refine_diff_density_min -0.717
_refine_diff_density_rms 0.144
_refine_ls_extinction_method none
_refine_ls_goodness_of_fit_ref 1.043
_refine_ls_hydrogen_treatment constr
_refine_ls_matrix_type full
_refine_ls_number_parameters 223
_refine_ls_number_reflns 3751
_refine_ls_number_restraints 125
_refine_ls_restrained_S_all 1.049
_refine_ls_R_factor_all 0.1372
_refine_ls_R_factor_gt 0.0901
_refine_ls_shift/su_max 0.000
_refine_ls_shift/su_mean 0.000
_refine_ls_structure_factor_coef Fsqd
_refine_ls_weighting_details 'calc w=1/[\s^2^(Fo^2^)+(0.1361P)^2^+9.9251P] where P=(Fo^2^+2Fc^2^)/3'
_refine_ls_weighting_scheme calc
_refine_ls_wR_factor_gt 0.2399
_refine_ls_wR_factor_ref 0.2710
_reflns_number_gt 2336
_reflns_number_total 3751
_reflns_threshold_expression I>2\s(I)
_cod_data_source_file ic060493usup1.cif
_cod_data_source_block 3
_cod_original_sg_symbol_H-M 'C 2/m'
_cod_database_code 4332541

loop_
_symmetry_equiv_pos_as_xyz
'x, y, z'
'x, -y, z'
'x+1/2, y+1/2, z'
'x+1/2, -y+1/2, z'
'-x, -y, -z'
'-x, y, -z'
'-x+1/2, -y+1/2, -z'
'-x+1/2, y+1/2, -z'

loop_
_atom_site_label
_atom_site_type_symbol
_atom_site_fract_x
_atom_site_fract_y
_atom_site_fract_z
_atom_site_U_iso_or_equiv
_atom_site_adp_type
_atom_site_occupancy
_atom_site_symmetry_multiplicity
_atom_site_calc_flag
_atom_site_refinement_flags
Cu1 Cu 0.0000 0.5000 0.0000 0.0542(4) Uani 1 4 d S
Cu2 Cu 0.2500 0.7500 0.0000 0.0617(4) Uani 1 2 d S
Cl1 Cl 0.06688(12) 0.5000 0.2730(3) 0.1153(13) Uani 1 2 d S
Cl2 Cl 0.34051(9) 0.70958(12) -0.0039(2) 0.0825(6) Uani 1 1 d .
O1 O 0.0801(2) 0.5000 -0.1565(8) 0.0613(14) Uani 1 2 d S
O3 O 0.24562(19) 0.6373(2) 0.1854(6) 0.0677(11) Uani 1 1 d .
O101 O 0.3903(16) 0.5000 0.564(4) 0.49(2) Uani 1 2 d SDU
N101 N 0.3823(15) 0.5000 0.853(4) 0.519(19) Uani 1 2 d SDU
N11 N 0.0137(4) 0.6061(6) -0.0637(14) 0.072(3) Uani 0.50 1 d PDU
C12 C 0.0324(5) 0.6219(8) -0.1995(18) 0.085(4) Uani 0.50 1 d PDU
C13 C 0.0358(6) 0.6942(8) -0.261(2) 0.118(6) Uani 0.50 1 d PDU
H5 H 0.0499 0.7026 -0.3581 0.142 Uiso 0.50 1 calc PR
C14 C 0.0184(8) 0.7546(10) -0.177(3) 0.141(8) Uani 0.50 1 d PDU
H6 H 0.0195 0.8051 -0.2167 0.169 Uiso 0.50 1 calc PR
C15 C -0.0002(7) 0.7386(8) -0.039(3) 0.174(10) Uani 0.50 1 d PDU
H7 H -0.0125 0.7765 0.0268 0.209 Uiso 0.50 1 calc PR
C16 C 0.0000 0.6636(7) 0.0000 0.127(5) Uani 1 2 d SDU
H8 H -0.0135 0.6535 0.0980 0.152 Uiso 0.50 1 calc PR
N31 N 0.2848(3) 0.7771(3) 0.2549(7) 0.0647(13) Uani 1 1 d D
C32 C 0.3071(3) 0.7248(4) 0.3791(8) 0.0637(16) Uani 1 1 d D
C33 C 0.3372(4) 0.7437(4) 0.5526(9) 0.078(2) Uani 1 1 d D
H11 H 0.3524 0.7056 0.6390 0.094 Uiso 1 1 calc R
C34 C 0.3445(4) 0.8197(5) 0.5969(10) 0.088(2) Uani 1 1 d D
H12 H 0.3661 0.8345 0.7140 0.106 Uiso 1 1 calc R
C35 C 0.3207(4) 0.8725(4) 0.4730(9) 0.081(2) Uani 1 1 d D
H13 H 0.3249 0.9248 0.5017 0.098 Uiso 1 1 calc R
C36 C 0.2900(3) 0.8491(4) 0.3023(9) 0.0760(19) Uani 1 1 d D
H14 H 0.2720 0.8863 0.2162 0.091 Uiso 1 1 calc R
C1 C 0.1374(4) 0.5000 -0.0416(11) 0.0516(18) Uani 1 2 d S
C2 C 0.1652(3) 0.5678(3) 0.0173(8) 0.0579(14) Uani 1 1 d .
H1 H 0.1460 0.6146 -0.0224 0.069 Uiso 1 1 calc R
C3 C 0.2215(3) 0.5659(3) 0.1347(8) 0.0552(14) Uani 1 1 d .
C4 C 0.2517(4) 0.5000 0.1989(11) 0.0556(19) Uani 1 2 d S
H2 H 0.2904 0.5000 0.2812 0.067 Uiso 1 2 calc SR
C11 C 0.0586(6) 0.5605(9) -0.2748(18) 0.075(4) Uani 0.50 1 d P
H3 H 0.0283 0.5409 -0.3818 0.090 Uiso 0.50 1 calc PR
H4 H 0.0915 0.5813 -0.3115 0.090 Uiso 0.50 1 calc PR
C31 C 0.2988(3) 0.6429(4) 0.3279(8) 0.0654(16) Uani 1 1 d .
H9 H 0.3326 0.6245 0.2917 0.078 Uiso 1 1 calc R
H10 H 0.2963 0.6120 0.4289 0.078 Uiso 1 1 calc R
C101 C 0.4140(14) 0.5000 0.729(4) 0.54(2) Uani 1 2 d SDU
H15 H 0.4560 0.5000 0.7741 0.652 Uiso 1 2 calc SR
C102 C 0.3179(14) 0.5000 0.779(5) 0.48(2) Uani 1 2 d SDU
H16 H 0.3012 0.4658 0.8480 0.572 Uiso 0.50 1 calc PR
H17 H 0.3062 0.4828 0.6560 0.572 Uiso 0.50 1 calc PR
H18 H 0.3029 0.5514 0.7839 0.572 Uiso 0.50 1 calc PR
C103 C 0.413(2) 0.5000 1.041(4) 0.51(3) Uani 1 2 d SDU
H19 H 0.4555 0.5041 1.0623 0.608 Uiso 0.50 1 calc PR
H20 H 0.4041 0.4528 1.0926 0.608 Uiso 0.50 1 calc PR
H21 H 0.3992 0.5431 1.0955 0.608 Uiso 0.50 1 calc PR

loop_
_atom_site_aniso_label
_atom_site_aniso_U_11
_atom_site_aniso_U_22
_atom_site_aniso_U_33
_atom_site_aniso_U_23
_atom_site_aniso_U_13
_atom_site_aniso_U_12
Cu1 0.0540(8) 0.0546(8) 0.0485(8) 0.000 0.0080(6) 0.000
Cu2 0.0872(8) 0.0490(6) 0.0462(6) -0.0042(4) 0.0170(5) -0.0080(5)
Cl1 0.0604(14) 0.227(4) 0.0494(14) 0.000 0.0038(12) 0.000
Cl2 0.0989(14) 0.0831(13) 0.0662(10) -0.0010(9) 0.0270(10) 0.0056(10)
O1 0.054(3) 0.065(4) 0.061(3) 0.000 0.013(3) 0.000
O3 0.078(3) 0.053(2) 0.059(2) 0.0023(19) 0.003(2) -0.012(2)
O101 0.47(3) 0.47(3) 0.39(3) 0.000 -0.05(3) 0.000
N101 0.50(3) 0.57(3) 0.48(3) 0.000 0.15(2) 0.000
N11 0.059(6) 0.057(5) 0.078(7) -0.003(5) -0.008(5) -0.003(5)
C12 0.073(9) 0.069(7) 0.095(10) 0.022(7) 0.000(7) -0.004(7)
C13 0.075(10) 0.080(9) 0.190(18) 0.049(10) 0.029(11) 0.003(8)
C14 0.132(18) 0.073(9) 0.19(2) 0.024(10) 0.013(15) -0.003(11)
C15 0.177(18) 0.066(7) 0.32(3) 0.002(18) 0.14(2) 0.01(2)
C16 0.166(14) 0.073(7) 0.137(12) 0.000 0.041(10) 0.000
N31 0.087(4) 0.054(3) 0.053(3) -0.007(2) 0.021(3) -0.009(3)
C32 0.072(4) 0.068(4) 0.050(3) -0.010(3) 0.018(3) -0.015(3)
C33 0.090(5) 0.086(5) 0.056(4) -0.006(3) 0.018(4) -0.008(4)
C34 0.106(6) 0.092(6) 0.062(4) -0.028(4) 0.021(4) -0.017(5)
C35 0.115(6) 0.065(4) 0.068(4) -0.021(4) 0.034(4) -0.021(4)
C36 0.104(5) 0.059(4) 0.068(4) -0.012(3) 0.030(4) -0.018(4)
C1 0.052(4) 0.050(4) 0.055(4) 0.000 0.021(4) 0.000
C2 0.065(4) 0.048(3) 0.057(3) 0.004(3) 0.015(3) 0.004(3)
C3 0.065(3) 0.046(3) 0.053(3) -0.004(2) 0.016(3) -0.007(3)
C4 0.060(5) 0.056(5) 0.048(4) 0.000 0.013(4) 0.000
C11 0.067(8) 0.089(10) 0.060(7) 0.019(7) 0.007(7) -0.009(7)
C31 0.076(4) 0.059(4) 0.055(3) 0.002(3) 0.011(3) -0.010(3)
C101 0.51(3) 0.57(3) 0.51(3) 0.000 0.10(2) 0.000
C102 0.43(4) 0.55(4) 0.46(4) 0.000 0.16(3) 0.000
C103 0.47(4) 0.55(4) 0.49(4) 0.000 0.14(3) 0.000

loop_
_atom_type_symbol
_atom_type_description
_atom_type_scat_dispersion_real
_atom_type_scat_dispersion_imag
_atom_type_scat_source
Cu Cu 0.3201 1.2651 'International Tables Vol C Tables 4.2.6.8 and 6.1.1.4'
Cl Cl 0.1484 0.1585 'International Tables Vol C Tables 4.2.6.8 and 6.1.1.4'
O O 0.0106 0.0060 'International Tables Vol C Tables 4.2.6.8 and 6.1.1.4'
N N 0.0061 0.0033 'International Tables Vol C Tables 4.2.6.8 and 6.1.1.4'
C C 0.0033 0.0016 'International Tables Vol C Tables 4.2.6.8 and 6.1.1.4'
H H 0.0000 0.0000 'International Tables Vol C Tables 4.2.6.8 and 6.1.1.4'

loop_
_geom_angle_atom_site_label_1
_geom_angle_atom_site_label_2
_geom_angle_atom_site_label_3
_geom_angle
_geom_angle_site_symmetry_1
_geom_angle_site_symmetry_3
N11 Cu1 N11 40.1(6) 2_565 5_565
N11 Cu1 N11 179.996(1) 2_565 6
N11 Cu1 N11 139.9(6) 5_565 6
N11 Cu1 N11 139.9(6) 2_565 .
N11 Cu1 N11 180.000(1) 5_565 .
N11 Cu1 N11 40.1(6) 6 .
N11 Cu1 Cl1 97.1(3) 2_565 .
N11 Cu1 Cl1 82.9(3) 5_565 .
N11 Cu1 Cl1 82.9(3) 6 .
N11 Cu1 Cl1 97.1(3) . .
N11 Cu1 Cl1 82.9(3) 2_565 5_565
N11 Cu1 Cl1 97.1(3) 5_565 5_565
N11 Cu1 Cl1 97.1(3) 6 5_565
N11 Cu1 Cl1 82.9(3) . 5_565
Cl1 Cu1 Cl1 180.0 . 5_565
N31 Cu2 N31 179.996(1) 7_565 .
N31 Cu2 Cl2 90.16(17) 7_565 .
N31 Cu2 Cl2 89.85(17) . .
N31 Cu2 Cl2 89.85(17) 7_565 7_565
N31 Cu2 Cl2 90.15(17) . 7_565
Cl2 Cu2 Cl2 180.0 . 7_565
C1 O1 C11 121.2(7) . .
C1 O1 C11 121.2(7) . 2_565
C11 O1 C11 98.5(13) . 2_565
C3 O3 C31 118.7(5) . .
C101 N101 C103 121.3(18) . .
C101 N101 C102 116.3(17) . .
C103 N101 C102 122.4(18) . .
C16 N11 C12 111.5(10) . .
C16 N11 N11 56.0(6) . 6
C12 N11 N11 165.5(8) . 6
C16 N11 Cu1 125.9(9) . .
C12 N11 Cu1 122.0(9) . .
N11 N11 Cu1 69.9(3) 6 .
N11 C12 C13 123.8(15) . .
N11 C12 C11 118.2(12) . .
C13 C12 C11 117.4(14) . .
C12 C13 C14 118.9(16) . .
C12 C13 H5 120.5 . .
C14 C13 H5 120.5 . .
C15 C14 C13 117.3(16) . .
C15 C14 H6 121.4 . .
C13 C14 H6 121.4 . .
C14 C15 C16 114.3(16) . .
C14 C15 H7 122.8 . .
C16 C15 H7 122.8 . .
N11 C16 C15 134.1(12) . .
N11 C16 H8 113.0 . .
C15 C16 H8 112.9 . .
C36 N31 C32 118.3(6) . .
C36 N31 Cu2 119.6(5) . .
C32 N31 Cu2 122.0(4) . .
N31 C32 C33 122.2(6) . .
N31 C32 C31 118.5(5) . .
C33 C32 C31 119.2(6) . .
C32 C33 C34 118.3(7) . .
C32 C33 H11 120.9 . .
C34 C33 H11 120.9 . .
C35 C34 C33 119.6(7) . .
C35 C34 H12 120.2 . .
C33 C34 H12 120.2 . .
C34 C35 C36 118.8(7) . .
C34 C35 H13 120.6 . .
C36 C35 H13 120.6 . .
N31 C36 C35 122.7(7) . .
N31 C36 H14 118.7 . .
C35 C36 H14 118.7 . .
C2 C1 C2 120.7(8) . 2_565
C2 C1 O1 119.6(4) . .
C2 C1 O1 119.6(4) 2_565 .
C3 C2 C1 118.3(6) . .
C3 C2 H1 120.9 . .
C1 C2 H1 120.9 . .
C2 C3 C4 123.8(6) . .
C2 C3 O3 113.7(5) . .
C4 C3 O3 122.5(5) . .
C3 C4 C3 115.2(8) 2_565 .
C3 C4 H2 122.4 2_565 .
C3 C4 H2 122.4 . .
O1 C11 C12 113.4(11) . .
O1 C11 H3 108.9 . .
C12 C11 H3 108.9 . .
O1 C11 H4 108.9 . .
C12 C11 H4 108.9 . .
H3 C11 H4 107.7 . .
O3 C31 C32 107.1(5) . .
O3 C31 H9 110.3 . .
C32 C31 H9 110.3 . .
O3 C31 H10 110.3 . .
C32 C31 H10 110.3 . .
H9 C31 H10 108.5 . .
O101 C101 N101 125(2) . .
O101 C101 H15 117.7 . .
N101 C101 H15 117.7 . .
N101 C102 H16 109.5 . .
N101 C102 H17 109.5 . .
H16 C102 H17 109.5 . .
N101 C102 H18 109.5 . .
H16 C102 H18 109.5 . .
H17 C102 H18 109.5 . .
N101 C103 H19 109.5 . .
N101 C103 H20 109.5 . .
H19 C103 H20 109.5 . .
N101 C103 H21 109.5 . .
H19 C103 H21 109.5 . .
H20 C103 H21 109.5 . .

loop_
_geom_bond_atom_site_label_1
_geom_bond_atom_site_label_2
_geom_bond_distance
_geom_bond_site_symmetry_2
Cu1 N11 1.996(10) 2_565
Cu1 N11 1.996(10) 5_565
Cu1 N11 1.996(10) 6
Cu1 N11 1.996(10) .
Cu1 Cl1 2.257(3) .
Cu1 Cl1 2.257(3) 5_565
Cu2 N31 1.997(5) 7_565
Cu2 N31 1.997(5) .
Cu2 Cl2 2.279(2) .
Cu2 Cl2 2.279(2) 7_565
O1 C1 1.383(10) .
O1 C11 1.411(14) .
O1 C11 1.411(14) 2_565
O3 C3 1.393(7) .
O3 C31 1.415(7) .
O101 C101 1.26(4) .
N101 C101 1.42(5) .
N101 C103 1.45(4) .
N101 C102 1.46(5) .
N11 C16 1.224(12) .
N11 C12 1.322(14) .
N11 N11 1.37(2) 6
C12 C13 1.379(15) .
C12 C11 1.47(2) .
C13 C14 1.386(18) .
C13 H5 0.9500 .
C14 C15 1.34(2) .
C14 H6 0.9500 .
C15 C16 1.361(15) .
C15 H7 0.9500 .
C16 H8 0.9500 .
N31 C36 1.321(8) .
N31 C32 1.337(8) .
C32 C33 1.384(9) .
C32 C31 1.499(9) .
C33 C34 1.385(10) .
C33 H11 0.9500 .
C34 C35 1.347(11) .
C34 H12 0.9500 .
C35 C36 1.390(9) .
C35 H13 0.9500 .
C36 H14 0.9500 .
C1 C2 1.378(7) .
C1 C2 1.378(7) 2_565
C2 C3 1.371(8) .
C2 H1 0.9500 .
C3 C4 1.380(7) .
C4 C3 1.380(7) 2_565
C4 H2 0.9500 .
C11 H3 0.9900 .
C11 H4 0.9900 .
C31 H9 0.9900 .
C31 H10 0.9900 .
C101 H15 0.9500 .
C102 H16 0.9800 .
C102 H17 0.9800 .
C102 H18 0.9800 .
C103 H19 0.9800 .
C103 H20 0.9800 .
C103 H21 0.9800 .

loop_
_geom_torsion_atom_site_label_1
_geom_torsion_atom_site_label_2
_geom_torsion_atom_site_label_3
_geom_torsion_atom_site_label_4
_geom_torsion
_geom_torsion_site_symmetry_1
_geom_torsion_site_symmetry_4
N11 Cu1 N11 C16 179.996(2) 2_565 .
N11 Cu1 N11 C16 0.000(2) 6 .
Cl1 Cu1 N11 C16 -70.1(6) . .
Cl1 Cu1 N11 C16 109.9(6) 5_565 .
N11 Cu1 N11 C12 9.2(9) 2_565 .
N11 Cu1 N11 C12 -170.8(9) 6 .
Cl1 Cu1 N11 C12 119.0(4) . .
Cl1 Cu1 N11 C12 -61.0(4) 5_565 .
N11 Cu1 N11 N11 179.996(2) 2_565 6
Cl1 Cu1 N11 N11 -70.1(6) . 6
Cl1 Cu1 N11 N11 109.9(6) 5_565 6
C16 N11 C12 C13 0.1(3) . .
N11 N11 C12 C13 29(3) 6 .
Cu1 N11 C12 C13 172.1(8) . .
C16 N11 C12 C11 171.3(10) . .
N11 N11 C12 C11 -160(3) 6 .
Cu1 N11 C12 C11 -16.6(9) . .
N11 C12 C13 C14 -0.6(7) . .
C11 C12 C13 C14 -171.9(11) . .
C12 C13 C14 C15 1.0(9) . .
C13 C14 C15 C16 -0.8(9) . .
C12 N11 C16 C15 0.1(4) . .
N11 N11 C16 C15 -171.6(9) 6 .
Cu1 N11 C16 C15 -171.6(9) . .
C14 C15 C16 N11 0.3(8) . .
Cl2 Cu2 N31 C36 110.4(5) . .
Cl2 Cu2 N31 C36 -69.6(5) 7_565 .
Cl2 Cu2 N31 C32 -64.7(5) . .
Cl2 Cu2 N31 C32 115.3(5) 7_565 .
C36 N31 C32 C33 -2.6(10) . .
Cu2 N31 C32 C33 172.6(6) . .
C36 N31 C32 C31 177.1(6) . .
Cu2 N31 C32 C31 -7.7(8) . .
N31 C32 C33 C34 -0.5(11) . .
C31 C32 C33 C34 179.8(7) . .
C32 C33 C34 C35 2.2(12) . .
C33 C34 C35 C36 -0.8(12) . .
C32 N31 C36 C35 4.1(11) . .
Cu2 N31 C36 C35 -171.2(6) . .
C34 C35 C36 N31 -2.4(12) . .
C11 O1 C1 C2 28.7(12) . .
C11 O1 C1 C2 153.4(9) 2_565 .
C11 O1 C1 C2 -153.4(9) . 2_565
C11 O1 C1 C2 -28.7(12) 2_565 2_565
C2 C1 C2 C3 0.5(11) 2_565 .
O1 C1 C2 C3 178.3(6) . .
C1 C2 C3 C4 -0.7(10) . .
C1 C2 C3 O3 179.8(6) . .
C31 O3 C3 C2 169.2(5) . .
C31 O3 C3 C4 -10.3(9) . .
C2 C3 C4 C3 0.7(12) . 2_565
O3 C3 C4 C3 -179.8(4) . 2_565
C1 O1 C11 C12 -88.5(12) . .
C11 O1 C11 C12 136.8(8) 2_565 .
N11 C12 C11 O1 -21.8(14) . .
C13 C12 C11 O1 150.0(9) . .
C3 O3 C31 C32 -167.6(5) . .
N31 C32 C31 O3 -29.0(8) . .
C33 C32 C31 O3 150.7(6) . .
C103 N101 C101 O101 180.000(7) . .
C102 N101 C101 O101 0.000(7) . .
